data_7003404
loop_
_publ_author_name
'Zell, Thomas'
'Shi, Weifeng'
'Langer, Robert'
'Ponikiewski, Lukasz'
'Rothenberger, Alexander'

_publ_section_title
;
 Reactivity of a heterocyclic As--Se compound with metal salts:
 syntheses and structures of the first copper complexes and of new
 alkali metal salts containing As--Se anions
;
_journal_issue 7
_journal_name_full 'Dalton Transactions'
_journal_page_first 932
_journal_page_last 937
_journal_paper_doi 10.1039/b715947a
_journal_year 2008
_chemical_formula_sum 'C140 H126 As6 Cl8 Cu8 P8 Se8'
_chemical_formula_weight 3929.29
_chemical_name_systematic
;
?
;
_space_group_IT_number 2
_symmetry_cell_setting triclinic
_symmetry_space_group_name_Hall '-P 1'
_symmetry_space_group_name_H-M 'P -1'
_atom_sites_solution_hydrogens geom
_atom_sites_solution_primary direct
_atom_sites_solution_secondary difmap
_audit_creation_method SHELXL-97
_cell_angle_alpha 76.153(3)
_cell_angle_beta 70.301(3)
_cell_angle_gamma 69.693(3)
_cell_formula_units_Z 2
_cell_length_a 18.8226(7)
_cell_length_b 20.8206(8)
_cell_length_c 21.6135(9)
_cell_measurement_reflns_used 49252
_cell_measurement_temperature 100(2)
_cell_measurement_theta_max 27.12
_cell_measurement_theta_min 1.37
_cell_volume 7406.8(5)
_computing_cell_refinement 'stoe x-area'
_computing_data_collection 'stoe x-area'
_computing_data_reduction 'stoe x-area'
_computing_molecular_graphics 'SHELXL-97 (Sheldrick, 1997)'
_computing_publication_material 'SHELXL-97 (Sheldrick, 1997)'
_computing_structure_refinement 'SHELXL-97 (Sheldrick, 1997)'
_computing_structure_solution 'SHELXS-97 (Sheldrick, 1990)'
_diffrn_ambient_temperature 100(2)
_diffrn_detector_area_resol_mean 6.67
_diffrn_measured_fraction_theta_full 0.941
_diffrn_measured_fraction_theta_max 0.926
_diffrn_measurement_device_type 'stoe ipds 2'
_diffrn_measurement_method rotation
_diffrn_radiation_monochromator graphite
_diffrn_radiation_source 'fine-focus sealed tube'
_diffrn_radiation_type MoK\a
_diffrn_radiation_wavelength 0.71073
_diffrn_reflns_av_R_equivalents 0.0589
_diffrn_reflns_av_sigmaI/netI 0.0896
_diffrn_reflns_limit_h_max 24
_diffrn_reflns_limit_h_min -23
_diffrn_reflns_limit_k_max 26
_diffrn_reflns_limit_k_min -26
_diffrn_reflns_limit_l_max 27
_diffrn_reflns_limit_l_min -27
_diffrn_reflns_number 59429
_diffrn_reflns_theta_full 25.00
_diffrn_reflns_theta_max 27.10
_diffrn_reflns_theta_min 1.37
_exptl_absorpt_coefficient_mu 4.699
_exptl_absorpt_correction_T_max 0.4533
_exptl_absorpt_correction_T_min 0.3330
_exptl_absorpt_correction_type numerical
_exptl_absorpt_process_details 'stoe x-red32'
_exptl_crystal_colour orange
_exptl_crystal_density_diffrn 1.762
_exptl_crystal_density_method 'not measured'
_exptl_crystal_description block
_exptl_crystal_F_000 3848
_exptl_crystal_size_max 0.30
_exptl_crystal_size_mid 0.20
_exptl_crystal_size_min 0.20
_refine_diff_density_max 3.566
_refine_diff_density_min -1.922
_refine_diff_density_rms 0.163
_refine_ls_extinction_method none
_refine_ls_goodness_of_fit_ref 1.031
_refine_ls_hydrogen_treatment constr
_refine_ls_matrix_type full
_refine_ls_number_parameters 1255
_refine_ls_number_reflns 30240
_refine_ls_number_restraints 0
_refine_ls_restrained_S_all 1.031
_refine_ls_R_factor_all 0.1063
_refine_ls_R_factor_gt 0.0605
_refine_ls_shift/su_max 0.001
_refine_ls_shift/su_mean 0.000
_refine_ls_structure_factor_coef Fsqd
_refine_ls_weighting_details 'calc w=1/[\s^2^(Fo^2^)+(0.0775P)^2^+0.0000P] where P=(Fo^2^+2Fc^2^)/3'
_refine_ls_weighting_scheme calc
_refine_ls_wR_factor_gt 0.1440
_refine_ls_wR_factor_ref 0.1618
_reflns_number_gt 18749
_reflns_number_total 30240
_reflns_threshold_expression >2sigma(I)
_cod_data_source_file b715947a.txt
_cod_data_source_block 1
_cod_original_sg_symbol_H-M P-1
_cod_database_code 7003404

loop_
_symmetry_equiv_pos_as_xyz
'x, y, z'
'-x, -y, -z'

loop_
_atom_site_label
_atom_site_type_symbol
_atom_site_fract_x
_atom_site_fract_y
_atom_site_fract_z
_atom_site_U_iso_or_equiv
_atom_site_adp_type
_atom_site_occupancy
_atom_site_symmetry_multiplicity
_atom_site_calc_flag
_atom_site_refinement_flags
_atom_site_disorder_assembly
_atom_site_disorder_group
Cu1 Cu 0.45204(6) 0.35128(6) 0.43707(5) 0.0361(2) Uani 1 1 d . . .
Cu2 Cu 0.48773(6) 0.40270(6) 0.52405(6) 0.0371(2) Uani 1 1 d . . .
Cu3 Cu 0.34057(6) 0.55033(5) 0.46206(5) 0.0327(2) Uani 1 1 d . . .
Cu4 Cu 0.39870(6) 0.44574(5) 0.32616(5) 0.0329(2) Uani 1 1 d . A .
Cu5 Cu 0.22716(6) 0.03459(6) -0.09042(5) 0.0345(2) Uani 1 1 d . . .
Cu6 Cu 0.11909(6) -0.03752(6) -0.04151(5) 0.0337(2) Uani 1 1 d . . .
Cu7 Cu 0.04821(6) 0.07143(5) 0.08833(5) 0.0303(2) Uani 1 1 d . . .
Cu8 Cu 0.14751(6) 0.17834(5) -0.04838(5) 0.0304(2) Uani 1 1 d . . .
As1 As 0.30376(5) 0.36943(5) 0.60529(4) 0.0357(2) Uani 1 1 d . . .
As2 As 0.27925(5) 0.45629(5) 0.50757(4) 0.03154(19) Uani 1 1 d . . .
As3 As 0.56880(5) 0.50076(5) 0.41585(4) 0.03204(19) Uani 1 1 d . . .
As4 As 0.18837(5) 0.02285(4) 0.07653(4) 0.02852(18) Uani 1 1 d . . .
As5 As 0.25955(5) -0.09929(4) 0.05793(4) 0.03159(18) Uani 1 1 d . . .
As6 As -0.03278(5) 0.07837(5) -0.05928(4) 0.03109(18) Uani 1 1 d . . .
Se1 Se 0.43573(5) 0.30865(5) 0.55580(4) 0.03578(19) Uani 1 1 d . . .
Se2 Se 0.31825(5) 0.38748(4) 0.42248(4) 0.03246(18) Uani 1 1 d . . .
Se3 Se 0.46287(5) 0.47525(4) 0.39832(4) 0.03202(18) Uani 1 1 d . . .
Se4 Se 0.62724(5) 0.39341(5) 0.46987(4) 0.03349(19) Uani 1 1 d . . .
Se5 Se 0.07302(4) 0.09575(4) -0.03355(4) 0.02970(17) Uani 1 1 d . . .
Se6 Se 0.25597(5) -0.09015(4) -0.05255(4) 0.03209(18) Uani 1 1 d . . .
Se7 Se 0.04639(5) -0.00645(5) -0.12780(4) 0.03231(18) Uani 1 1 d . . .
Se8 Se 0.25815(4) 0.08444(4) -0.01593(4) 0.02875(17) Uani 1 1 d . . .
P1 P 0.55062(13) 0.28103(12) 0.37220(12) 0.0345(5) Uani 1 1 d . . .
P2 P 0.49594(12) 0.37725(12) 0.25502(11) 0.0327(5) Uani 1 1 d . . .
P3 P 0.32305(12) 0.54735(12) 0.28598(11) 0.0318(5) Uani 1 1 d . . .
P4 P 0.25806(12) 0.62706(12) 0.40723(11) 0.0322(5) Uani 1 1 d . . .
P5 P 0.25035(12) 0.07457(12) -0.19725(10) 0.0307(4) Uani 1 1 d . . .
P6 P 0.18726(12) 0.21970(11) -0.15631(10) 0.0308(5) Uani 1 1 d . . .
P7 P 0.00686(12) 0.16293(11) 0.14237(10) 0.0298(4) Uani 1 1 d . . .
P8 P 0.09574(12) 0.25290(11) 0.02644(11) 0.0317(5) Uani 1 1 d . . .
C1 C 0.5283(4) 0.2055(3) 0.3618(4) 0.041(2) Uani 1 1 d G . .
C2 C 0.4514(3) 0.2021(3) 0.3899(4) 0.058(3) Uani 1 1 d G . .
H2 H 0.4126 0.2377 0.4138 0.070 Uiso 1 1 calc R . .
C3 C 0.4311(3) 0.1465(4) 0.3830(5) 0.081(5) Uani 1 1 d G . .
H3 H 0.3785 0.1442 0.4022 0.097 Uiso 1 1 calc R . .
C4 C 0.4878(4) 0.0945(3) 0.3480(5) 0.061(3) Uani 1 1 d G . .
H4 H 0.4740 0.0565 0.3433 0.074 Uiso 1 1 calc R . .
C5 C 0.5648(4) 0.0980(3) 0.3199(4) 0.068(4) Uani 1 1 d G . .
H5 H 0.6035 0.0624 0.2959 0.082 Uiso 1 1 calc R . .
C6 C 0.5851(3) 0.1535(3) 0.3268(4) 0.072(4) Uani 1 1 d G . .
H6 H 0.6377 0.1559 0.3076 0.086 Uiso 1 1 calc R . .
C7 C 0.6455(2) 0.2426(3) 0.3925(3) 0.040(2) Uani 1 1 d G . .
C8 C 0.6417(3) 0.2155(3) 0.4585(3) 0.046(2) Uani 1 1 d G . .
H8 H 0.5922 0.2155 0.4899 0.056 Uiso 1 1 calc R . .
C9 C 0.7104(3) 0.1885(4) 0.4786(2) 0.053(3) Uani 1 1 d G . .
H9 H 0.7078 0.1701 0.5237 0.063 Uiso 1 1 calc R . .
C10 C 0.7828(3) 0.1886(4) 0.4327(3) 0.048(2) Uani 1 1 d G . .
H10 H 0.8298 0.1701 0.4464 0.057 Uiso 1 1 calc R . .
C11 C 0.7866(2) 0.2156(3) 0.3666(3) 0.045(2) Uani 1 1 d G . .
H11 H 0.8361 0.2157 0.3353 0.053 Uiso 1 1 calc R . .
C12 C 0.7180(3) 0.2426(3) 0.3466(2) 0.041(2) Uani 1 1 d G . .
H12 H 0.7205 0.2611 0.3014 0.049 Uiso 1 1 calc R . .
C13 C 0.4705(4) 0.3148(3) 0.2267(3) 0.037(2) Uani 1 1 d G A .
C14 C 0.3908(3) 0.3235(4) 0.2375(5) 0.075(4) Uani 1 1 d G . .
H14 H 0.3522 0.3616 0.2579 0.090 Uiso 1 1 calc R A .
C15 C 0.3675(4) 0.2764(6) 0.2185(6) 0.129(8) Uani 1 1 d G A .
H15 H 0.3131 0.2823 0.2259 0.155 Uiso 1 1 calc R . .
C16 C 0.4240(6) 0.2207(5) 0.1887(5) 0.095(5) Uani 1 1 d G . .
H16 H 0.4081 0.1885 0.1758 0.114 Uiso 1 1 calc R A .
C17 C 0.5037(5) 0.2120(4) 0.1779(5) 0.074(4) Uani 1 1 d G A .
H17 H 0.5422 0.1739 0.1575 0.089 Uiso 1 1 calc R . .
C18 C 0.5269(3) 0.2591(4) 0.1969(4) 0.060(3) Uani 1 1 d G . .
H18 H 0.5814 0.2531 0.1895 0.072 Uiso 1 1 calc R A .
C19 C 0.5500(7) 0.4221(7) 0.1767(5) 0.036(2) Uiso 0.50 1 d PG A 1
C20 C 0.6012(7) 0.4560(7) 0.1783(5) 0.021(3) Uiso 0.50 1 d PG A 1
H20 H 0.6115 0.4541 0.2189 0.026 Uiso 0.50 1 calc PR A 1
C21 C 0.6372(6) 0.4925(6) 0.1205(6) 0.033(4) Uiso 0.50 1 d PG A 1
H21 H 0.6722 0.5157 0.1216 0.039 Uiso 0.50 1 calc PR A 1
C22 C 0.6221(7) 0.4952(6) 0.0612(5) 0.031(3) Uiso 0.50 1 d PG A 1
H22 H 0.6467 0.5202 0.0217 0.037 Uiso 0.50 1 calc PR A 1
C23 C 0.5709(8) 0.4614(7) 0.0596(5) 0.053(4) Uiso 0.50 1 d PG A 1
H23 H 0.5605 0.4632 0.0190 0.064 Uiso 0.50 1 calc PR A 1
C24 C 0.5348(7) 0.4248(7) 0.1174(6) 0.047(3) Uiso 0.50 1 d PG A 1
H24 H 0.4998 0.4017 0.1163 0.056 Uiso 0.50 1 calc PR A 1
C19' C 0.5371(9) 0.4249(7) 0.1778(6) 0.036(2) Uiso 0.50 1 d PG A 2
C20' C 0.6047(9) 0.4437(9) 0.1674(7) 0.050(6) Uiso 0.50 1 d PG A 2
H20' H 0.6341 0.4264 0.1990 0.060 Uiso 0.50 1 calc PR A 2
C21' C 0.6291(8) 0.4879(9) 0.1108(8) 0.052(6) Uiso 0.50 1 d PG A 2
H21' H 0.6753 0.5008 0.1037 0.062 Uiso 0.50 1 calc PR A 2
C22' C 0.5860(9) 0.5133(8) 0.0645(7) 0.069(7) Uiso 0.50 1 d PG A 2
H22' H 0.6027 0.5435 0.0258 0.082 Uiso 0.50 1 calc PR A 2
C23' C 0.5185(8) 0.4945(8) 0.0749(6) 0.053(4) Uiso 0.50 1 d PG A 2
H23' H 0.4890 0.5118 0.0433 0.064 Uiso 0.50 1 calc PR A 2
C24' C 0.4940(7) 0.4503(7) 0.1316(7) 0.047(3) Uiso 0.50 1 d PG A 2
H24' H 0.4479 0.4374 0.1387 0.056 Uiso 0.50 1 calc PR A 2
C25 C 0.5800(5) 0.3259(4) 0.2874(4) 0.036(2) Uani 1 1 d . A .
H25A H 0.6100 0.3567 0.2872 0.043 Uiso 1 1 calc R . .
H25B H 0.6154 0.2912 0.2576 0.043 Uiso 1 1 calc R . .
C26 C 0.2753(3) 0.5288(3) 0.2330(2) 0.0344(19) Uani 1 1 d G A .
C27 C 0.2978(3) 0.5445(3) 0.1642(3) 0.046(2) Uani 1 1 d G . .
H27 H 0.3373 0.5674 0.1431 0.055 Uiso 1 1 calc R A .
C28 C 0.2625(4) 0.5266(4) 0.1264(2) 0.052(3) Uani 1 1 d G A .
H28 H 0.2779 0.5373 0.0794 0.062 Uiso 1 1 calc R . .
C29 C 0.2047(4) 0.4930(4) 0.1573(3) 0.049(2) Uani 1 1 d G . .
H29 H 0.1806 0.4808 0.1314 0.058 Uiso 1 1 calc R A .
C30 C 0.1822(3) 0.4774(3) 0.2260(3) 0.048(2) Uani 1 1 d G A .
H30 H 0.1427 0.4544 0.2471 0.058 Uiso 1 1 calc R . .
C31 C 0.2175(3) 0.4952(3) 0.2639(2) 0.038(2) Uani 1 1 d G . .
H31 H 0.2021 0.4845 0.3108 0.046 Uiso 1 1 calc R A .
C32 C 0.3671(3) 0.6144(2) 0.2334(3) 0.0321(18) Uani 1 1 d G A .
C33 C 0.3227(2) 0.6771(3) 0.2071(3) 0.039(2) Uani 1 1 d G . .
H33 H 0.2670 0.6871 0.2179 0.047 Uiso 1 1 calc R A .
C34 C 0.3597(3) 0.7250(2) 0.1650(3) 0.044(2) Uani 1 1 d G A .
H34 H 0.3293 0.7678 0.1469 0.053 Uiso 1 1 calc R . .
C35 C 0.4411(3) 0.7104(3) 0.1492(3) 0.045(2) Uani 1 1 d G . .
H35 H 0.4664 0.7431 0.1204 0.054 Uiso 1 1 calc R A .
C36 C 0.4856(2) 0.6477(3) 0.1755(3) 0.042(2) Uani 1 1 d G A .
H36 H 0.5412 0.6377 0.1647 0.051 Uiso 1 1 calc R . .
C37 C 0.4485(3) 0.5998(2) 0.2176(3) 0.0360(19) Uani 1 1 d G . .
H37 H 0.4789 0.5570 0.2357 0.043 Uiso 1 1 calc R A .
C38 C 0.1591(2) 0.6620(3) 0.4627(3) 0.0352(19) Uani 1 1 d G A .
C39 C 0.0890(3) 0.6627(3) 0.4540(3) 0.038(2) Uani 1 1 d G . .
H39 H 0.0898 0.6460 0.4164 0.045 Uiso 1 1 calc R A .
C40 C 0.0176(2) 0.6878(4) 0.5002(3) 0.049(2) Uani 1 1 d G A .
H40 H -0.0303 0.6883 0.4942 0.058 Uiso 1 1 calc R . .
C41 C 0.0164(2) 0.7122(4) 0.5551(3) 0.049(3) Uani 1 1 d G . .
H41 H -0.0323 0.7294 0.5867 0.059 Uiso 1 1 calc R A .
C42 C 0.0866(3) 0.7115(4) 0.5639(3) 0.049(3) Uani 1 1 d G A .
H42 H 0.0857 0.7282 0.6014 0.058 Uiso 1 1 calc R . .
C43 C 0.1579(2) 0.6864(3) 0.5177(3) 0.039(2) Uani 1 1 d G . .
H43 H 0.2058 0.6859 0.5237 0.047 Uiso 1 1 calc R A .
C44 C 0.2825(2) 0.7077(2) 0.36534(18) 0.0344(19) Uani 1 1 d G A .
C45 C 0.2308(2) 0.7620(2) 0.3362(3) 0.049(2) Uani 1 1 d G . .
H45 H 0.1824 0.7573 0.3361 0.058 Uiso 1 1 calc R A .
C46 C 0.2497(3) 0.8234(2) 0.3073(3) 0.054(3) Uani 1 1 d G A .
H46 H 0.2144 0.8605 0.2874 0.064 Uiso 1 1 calc R . .
C47 C 0.3205(3) 0.8304(2) 0.3075(3) 0.053(3) Uani 1 1 d G . .
H47 H 0.3334 0.8723 0.2878 0.063 Uiso 1 1 calc R A .
C48 C 0.3722(3) 0.7760(3) 0.3366(3) 0.045(2) Uani 1 1 d G A .
H48 H 0.4206 0.7808 0.3368 0.054 Uiso 1 1 calc R . .
C49 C 0.3533(3) 0.7147(2) 0.3655(3) 0.037(2) Uani 1 1 d G . .
H49 H 0.3886 0.6776 0.3854 0.044 Uiso 1 1 calc R A .
C50 C 0.2348(4) 0.5954(3) 0.3451(4) 0.0321(18) Uani 1 1 d G A .
H50A H 0.2008 0.5649 0.3688 0.039 Uiso 1 1 calc R . .
H50B H 0.2044 0.6355 0.3199 0.039 Uiso 1 1 calc R . .
C51 C 0.2472(3) 0.3076(3) 0.6001(3) 0.040(2) Uani 1 1 d G . .
C52 C 0.2823(3) 0.2526(3) 0.5634(3) 0.045(2) Uani 1 1 d G . .
H52 H 0.3366 0.2425 0.5397 0.054 Uiso 1 1 calc R . .
C53 C 0.2378(4) 0.2123(3) 0.5615(3) 0.057(3) Uani 1 1 d G . .
H53 H 0.2618 0.1747 0.5364 0.068 Uiso 1 1 calc R . .
C54 C 0.1582(4) 0.2271(4) 0.5961(4) 0.065(3) Uani 1 1 d G . .
H54 H 0.1278 0.1996 0.5948 0.078 Uiso 1 1 calc R . .
C55 C 0.1232(3) 0.2822(4) 0.6328(4) 0.060(3) Uani 1 1 d G . .
H55 H 0.0688 0.2923 0.6565 0.072 Uiso 1 1 calc R . .
C56 C 0.1676(3) 0.3224(3) 0.6347(3) 0.053(3) Uani 1 1 d G . .
H56 H 0.1437 0.3600 0.6598 0.063 Uiso 1 1 calc R . .
C57 C 0.1642(2) 0.4756(3) 0.5410(3) 0.037(2) Uani 1 1 d G . .
C58 C 0.1225(3) 0.4427(3) 0.5232(3) 0.043(2) Uani 1 1 d G . .
H58 H 0.1490 0.4126 0.4904 0.052 Uiso 1 1 calc R . .
C59 C 0.0422(3) 0.4538(4) 0.5536(3) 0.048(2) Uani 1 1 d G . .
H59 H 0.0137 0.4313 0.5415 0.057 Uiso 1 1 calc R . .
C60 C 0.0035(2) 0.4978(4) 0.6017(3) 0.055(3) Uani 1 1 d G . .
H60 H -0.0514 0.5054 0.6224 0.065 Uiso 1 1 calc R . .
C61 C 0.0452(3) 0.5307(3) 0.6194(3) 0.052(3) Uani 1 1 d G . .
H61 H 0.0187 0.5608 0.6523 0.062 Uiso 1 1 calc R . .
C62 C 0.1255(3) 0.5196(3) 0.5890(3) 0.044(2) Uani 1 1 d G . .
H62 H 0.1540 0.5421 0.6012 0.053 Uiso 1 1 calc R . .
C63 C 0.6442(3) 0.5039(3) 0.3273(2) 0.037(2) Uani 1 1 d G . .
C64 C 0.7139(3) 0.4512(3) 0.3099(3) 0.046(2) Uani 1 1 d G . .
H64 H 0.7244 0.4100 0.3401 0.055 Uiso 1 1 calc R . .
C65 C 0.7683(3) 0.4589(3) 0.2485(3) 0.049(2) Uani 1 1 d G . .
H65 H 0.8160 0.4228 0.2367 0.058 Uiso 1 1 calc R . .
C66 C 0.7530(3) 0.5192(3) 0.2044(2) 0.053(3) Uani 1 1 d G . .
H66 H 0.7901 0.5244 0.1624 0.064 Uiso 1 1 calc R . .
C67 C 0.6833(4) 0.5719(3) 0.2217(3) 0.047(2) Uani 1 1 d G . .
H67 H 0.6728 0.6132 0.1915 0.057 Uiso 1 1 calc R . .
C68 C 0.6289(3) 0.5643(3) 0.2831(3) 0.041(2) Uani 1 1 d G . .
H68 H 0.5813 0.6003 0.2949 0.049 Uiso 1 1 calc R . .
C69 C 0.3534(2) 0.0747(3) -0.2410(3) 0.0343(19) Uani 1 1 d G . .
C70 C 0.4076(3) 0.0532(3) -0.2042(2) 0.043(2) Uani 1 1 d G . .
H70 H 0.3915 0.0382 -0.1579 0.051 Uiso 1 1 calc R . .
C71 C 0.4853(3) 0.0536(4) -0.2351(3) 0.053(3) Uani 1 1 d G . .
H71 H 0.5223 0.0389 -0.2099 0.064 Uiso 1 1 calc R . .
C72 C 0.5088(2) 0.0756(4) -0.3029(3) 0.059(3) Uani 1 1 d G . .
H72 H 0.5619 0.0759 -0.3240 0.071 Uiso 1 1 calc R . .
C73 C 0.4547(3) 0.0972(4) -0.3397(2) 0.051(3) Uani 1 1 d G . .
H73 H 0.4707 0.1122 -0.3860 0.062 Uiso 1 1 calc R . .
C74 C 0.3770(3) 0.0967(3) -0.3088(3) 0.040(2) Uani 1 1 d G . .
H74 H 0.3400 0.1115 -0.3339 0.048 Uiso 1 1 calc R . .
C75 C 0.2282(3) 0.0300(3) -0.2495(3) 0.0347(19) Uani 1 1 d G . .
C76 C 0.2085(4) 0.0626(2) -0.3081(3) 0.045(2) Uani 1 1 d G . .
H76 H 0.2037 0.1104 -0.3217 0.054 Uiso 1 1 calc R . .
C77 C 0.1959(4) 0.0252(3) -0.3467(3) 0.051(3) Uani 1 1 d G . .
H77 H 0.1825 0.0474 -0.3867 0.062 Uiso 1 1 calc R . .
C78 C 0.2030(4) -0.0449(3) -0.3267(3) 0.051(3) Uani 1 1 d G . .
H78 H 0.1944 -0.0704 -0.3531 0.061 Uiso 1 1 calc R . .
C79 C 0.2227(4) -0.0775(2) -0.2681(3) 0.047(2) Uani 1 1 d G . .
H79 H 0.2275 -0.1253 -0.2544 0.056 Uiso 1 1 calc R . .
C80 C 0.2352(4) -0.0401(3) -0.2295(2) 0.043(2) Uani 1 1 d G . .
H80 H 0.2487 -0.0623 -0.1894 0.051 Uiso 1 1 calc R . .
C81 C 0.2853(2) 0.2312(3) -0.1810(2) 0.0310(18) Uani 1 1 d G . .
C82 C 0.3170(3) 0.2286(3) -0.13061(18) 0.0342(18) Uani 1 1 d G . .
H82 H 0.2874 0.2221 -0.0855 0.041 Uiso 1 1 calc R . .
C83 C 0.3922(3) 0.2355(3) -0.1462(2) 0.038(2) Uani 1 1 d G . .
H83 H 0.4139 0.2338 -0.1118 0.046 Uiso 1 1 calc R . .
C84 C 0.4356(2) 0.2450(3) -0.2122(3) 0.040(2) Uani 1 1 d G . .
H84 H 0.4870 0.2498 -0.2228 0.048 Uiso 1 1 calc R . .
C85 C 0.4039(3) 0.2476(3) -0.26255(19) 0.040(2) Uani 1 1 d G . .
H85 H 0.4336 0.2541 -0.3076 0.048 Uiso 1 1 calc R . .
C86 C 0.3288(3) 0.2407(3) -0.2469(2) 0.0358(19) Uani 1 1 d G . .
H86 H 0.3071 0.2424 -0.2814 0.043 Uiso 1 1 calc R . .
C87 C 0.1254(3) 0.3045(2) -0.1847(3) 0.037(2) Uani 1 1 d G . .
C88 C 0.1513(3) 0.3630(3) -0.2026(4) 0.051(3) Uani 1 1 d G . .
H88 H 0.2035 0.3591 -0.2036 0.062 Uiso 1 1 calc R . .
C89 C 0.1010(3) 0.4272(2) -0.2191(4) 0.064(3) Uani 1 1 d G . .
H89 H 0.1187 0.4672 -0.2313 0.077 Uiso 1 1 calc R . .
C90 C 0.0247(3) 0.4329(3) -0.2177(4) 0.055(3) Uani 1 1 d G . .
H90 H -0.0098 0.4768 -0.2289 0.066 Uiso 1 1 calc R . .
C91 C -0.0013(3) 0.3744(3) -0.1998(4) 0.056(3) Uani 1 1 d G . .
H91 H -0.0535 0.3783 -0.1988 0.067 Uiso 1 1 calc R . .
C92 C 0.0491(3) 0.3102(3) -0.1833(4) 0.051(3) Uani 1 1 d G . .
H92 H 0.0313 0.2702 -0.1711 0.061 Uiso 1 1 calc R . .
C93 C 0.1924(5) 0.1651(4) -0.2146(4) 0.0308(17) Uani 1 1 d . . .
H93A H 0.1383 0.1666 -0.2116 0.037 Uiso 1 1 calc R . .
H93B H 0.2165 0.1842 -0.2604 0.037 Uiso 1 1 calc R . .
C94 C 0.0003(3) 0.1402(3) 0.2320(2) 0.0340(19) Uani 1 1 d G . .
C95 C -0.0266(3) 0.0834(3) 0.2651(3) 0.039(2) Uani 1 1 d G . .
H95 H -0.0436 0.0602 0.2424 0.047 Uiso 1 1 calc R . .
C96 C -0.0287(4) 0.0606(3) 0.3315(3) 0.047(2) Uani 1 1 d G . .
H96 H -0.0471 0.0218 0.3541 0.057 Uiso 1 1 calc R . .
C97 C -0.0039(4) 0.0945(3) 0.3647(2) 0.045(2) Uani 1 1 d G . .
H97 H -0.0054 0.0789 0.4100 0.054 Uiso 1 1 calc R . .
C98 C 0.0229(4) 0.1513(3) 0.3316(3) 0.043(2) Uani 1 1 d G . .
H98 H 0.0399 0.1745 0.3543 0.052 Uiso 1 1 calc R . .
C99 C 0.0251(4) 0.1741(3) 0.2653(3) 0.045(2) Uani 1 1 d G . .
H99 H 0.0434 0.2129 0.2427 0.054 Uiso 1 1 calc R . .
C100 C -0.0927(2) 0.2184(3) 0.1398(3) 0.0348(19) Uani 1 1 d G . .
C101 C -0.1294(3) 0.2795(3) 0.1676(3) 0.041(2) Uani 1 1 d G . .
H101 H -0.1034 0.2941 0.1901 0.050 Uiso 1 1 calc R . .
C102 C -0.2042(3) 0.3193(3) 0.1625(3) 0.047(2) Uani 1 1 d G . .
H102 H -0.2293 0.3611 0.1815 0.057 Uiso 1 1 calc R . .
C103 C -0.2423(2) 0.2980(3) 0.1296(3) 0.044(2) Uani 1 1 d G . .
H103 H -0.2934 0.3252 0.1261 0.053 Uiso 1 1 calc R . .
C104 C -0.2056(3) 0.2369(3) 0.1018(3) 0.042(2) Uani 1 1 d G . .
H104 H -0.2316 0.2224 0.0793 0.050 Uiso 1 1 calc R . .
C105 C -0.1308(3) 0.1971(2) 0.1069(3) 0.0371(19) Uani 1 1 d G . .
H105 H -0.1057 0.1554 0.0879 0.045 Uiso 1 1 calc R . .
C106 C 0.1752(3) 0.2897(3) 0.0187(3) 0.038(2) Uani 1 1 d G . .
C107 C 0.2368(3) 0.2496(3) 0.0457(3) 0.044(2) Uani 1 1 d G . .
H107 H 0.2344 0.2065 0.0723 0.053 Uiso 1 1 calc R . .
C108 C 0.3020(3) 0.2726(4) 0.0337(3) 0.057(3) Uani 1 1 d G . .
H108 H 0.3441 0.2451 0.0521 0.069 Uiso 1 1 calc R . .
C109 C 0.3055(3) 0.3357(4) -0.0052(4) 0.057(3) Uani 1 1 d G . .
H109 H 0.3500 0.3514 -0.0134 0.069 Uiso 1 1 calc R . .
C110 C 0.2439(4) 0.3758(3) -0.0322(3) 0.051(3) Uani 1 1 d G . .
H110 H 0.2463 0.4189 -0.0588 0.061 Uiso 1 1 calc R . .
C111 C 0.1787(3) 0.3528(3) -0.0202(3) 0.047(2) Uani 1 1 d G . .
H111 H 0.1366 0.3803 -0.0386 0.056 Uiso 1 1 calc R . .
C112 C 0.0102(3) 0.3275(3) 0.0195(3) 0.0356(19) Uani 1 1 d G . .
C113 C -0.0081(3) 0.3867(3) 0.0477(3) 0.045(2) Uani 1 1 d G . .
H113 H 0.0252 0.3900 0.0708 0.054 Uiso 1 1 calc R . .
C114 C -0.0751(4) 0.4411(3) 0.0422(4) 0.055(3) Uani 1 1 d G . .
H114 H -0.0876 0.4815 0.0615 0.067 Uiso 1 1 calc R . .
C115 C -0.1238(3) 0.4363(3) 0.0084(4) 0.071(4) Uani 1 1 d G . .
H115 H -0.1696 0.4734 0.0046 0.085 Uiso 1 1 calc R . .
C116 C -0.1055(4) 0.3771(4) -0.0199(4) 0.063(3) Uani 1 1 d G . .
H116 H -0.1388 0.3738 -0.0429 0.076 Uiso 1 1 calc R . .
C117 C -0.0385(4) 0.3227(3) -0.0143(3) 0.051(2) Uani 1 1 d G . .
H117 H -0.0260 0.2823 -0.0336 0.061 Uiso 1 1 calc R . .
C118 C 0.0694(4) 0.2208(4) 0.1164(4) 0.0306(17) Uani 1 1 d . . .
H11A H 0.1187 0.1961 0.1294 0.037 Uiso 1 1 calc R . .
H11B H 0.0418 0.2611 0.1409 0.037 Uiso 1 1 calc R . .
C119 C 0.2260(3) 0.0286(3) 0.1495(2) 0.0337(18) Uani 1 1 d G . .
C120 C 0.1840(3) 0.0094(3) 0.2138(3) 0.038(2) Uani 1 1 d G . .
H120 H 0.1405 -0.0073 0.2212 0.046 Uiso 1 1 calc R . .
C121 C 0.2057(4) 0.0146(4) 0.2675(2) 0.056(3) Uani 1 1 d G . .
H121 H 0.1770 0.0015 0.3114 0.067 Uiso 1 1 calc R . .
C122 C 0.2695(4) 0.0391(4) 0.2567(3) 0.053(3) Uani 1 1 d G . .
H122 H 0.2843 0.0427 0.2934 0.064 Uiso 1 1 calc R . .
C123 C 0.3115(3) 0.0584(4) 0.1924(3) 0.054(3) Uani 1 1 d G . .
H123 H 0.3550 0.0751 0.1850 0.065 Uiso 1 1 calc R . .
C124 C 0.2898(3) 0.0531(3) 0.1388(2) 0.041(2) Uani 1 1 d G . .
H124 H 0.3185 0.0663 0.0948 0.049 Uiso 1 1 calc R . .
C125 C 0.3678(3) -0.0952(3) 0.0420(3) 0.040(2) Uani 1 1 d G . .
C126 C 0.3926(3) -0.1038(3) 0.0979(2) 0.043(2) Uani 1 1 d G . .
H126 H 0.3578 -0.1105 0.1409 0.051 Uiso 1 1 calc R . .
C127 C 0.4683(4) -0.1026(4) 0.0910(3) 0.051(3) Uani 1 1 d G . .
H127 H 0.4853 -0.1085 0.1292 0.061 Uiso 1 1 calc R . .
C128 C 0.5192(3) -0.0928(4) 0.0281(4) 0.057(3) Uani 1 1 d G . .
H128 H 0.5709 -0.0920 0.0233 0.069 Uiso 1 1 calc R . .
C129 C 0.4944(3) -0.0843(4) -0.0279(3) 0.052(3) Uani 1 1 d G . .
H129 H 0.5291 -0.0776 -0.0709 0.063 Uiso 1 1 calc R . .
C130 C 0.4187(3) -0.0854(4) -0.0209(2) 0.043(2) Uani 1 1 d G . .
H130 H 0.4017 -0.0796 -0.0592 0.052 Uiso 1 1 calc R . .
C131 C -0.0642(4) 0.1604(3) -0.1222(3) 0.038(2) Uani 1 1 d G . .
C132 C -0.1214(4) 0.2181(3) -0.0964(3) 0.047(2) Uani 1 1 d G . .
H132 H -0.1431 0.2172 -0.0498 0.056 Uiso 1 1 calc R . .
C133 C -0.1466(4) 0.2773(3) -0.1389(4) 0.062(3) Uani 1 1 d G . .
H133 H -0.1857 0.3167 -0.1213 0.074 Uiso 1 1 calc R . .
C134 C -0.1147(5) 0.2787(3) -0.2071(4) 0.071(4) Uani 1 1 d G . .
H134 H -0.1320 0.3191 -0.2362 0.085 Uiso 1 1 calc R . .
C135 C -0.0576(5) 0.2209(4) -0.2329(2) 0.073(4) Uani 1 1 d G . .
H135 H -0.0358 0.2219 -0.2796 0.088 Uiso 1 1 calc R . .
C136 C -0.0323(4) 0.1618(3) -0.1905(3) 0.051(3) Uani 1 1 d G . .
H136 H 0.0067 0.1223 -0.2081 0.061 Uiso 1 1 calc R . .
C137 C 0.2324(9) 0.2682(7) 0.3955(7) 0.078(4) Uiso 1 1 d . . .
H13A H 0.2313 0.2766 0.4391 0.093 Uiso 1 1 calc R . .
H13B H 0.2866 0.2636 0.3659 0.093 Uiso 1 1 calc R . .
Cl1 Cl 0.2098(2) 0.1905(2) 0.40595(19) 0.0827(10) Uiso 1 1 d . . .
Cl2 Cl 0.1678(2) 0.3384(2) 0.36253(18) 0.0765(9) Uiso 1 1 d . . .
C138 C 0.5950(9) 0.2697(9) 0.0096(9) 0.092(5) Uiso 1 1 d . . .
H13C H 0.5990 0.2389 0.0519 0.111 Uiso 1 1 calc R . .
H13D H 0.6080 0.2400 -0.0246 0.111 Uiso 1 1 calc R . .
Cl3 Cl 0.6628(3) 0.3133(3) -0.0127(3) 0.1177(15) Uiso 1 1 d . . .
Cl4 Cl 0.4978(3) 0.3223(2) 0.0198(2) 0.0998(12) Uiso 1 1 d . . .
C139 C 0.1671(10) 0.3212(9) 0.1917(9) 0.099(5) Uiso 1 1 d . . .
H13E H 0.1847 0.3280 0.1426 0.119 Uiso 1 1 calc R . .
H13F H 0.1944 0.3444 0.2074 0.119 Uiso 1 1 calc R . .
Cl5 Cl 0.0644(3) 0.3612(3) 0.2180(3) 0.1228(16) Uiso 1 1 d . . .
Cl6 Cl 0.1954(3) 0.2322(2) 0.2204(2) 0.0994(12) Uiso 1 1 d . . .
C140 C 0.6083(13) 0.0372(11) 0.4753(11) 0.128(7) Uiso 1 1 d . . .
H14A H 0.6375 0.0621 0.4353 0.153 Uiso 1 1 calc R . .
H14B H 0.5536 0.0676 0.4892 0.153 Uiso 1 1 calc R . .
Cl7 Cl 0.6064(4) -0.0388(4) 0.4552(3) 0.143(2) Uiso 1 1 d . . .
Cl8 Cl 0.6512(4) 0.0210(3) 0.5365(3) 0.1396(19) Uiso 1 1 d . . .

loop_
_atom_site_aniso_label
_atom_site_aniso_U_11
_atom_site_aniso_U_22
_atom_site_aniso_U_33
_atom_site_aniso_U_23
_atom_site_aniso_U_13
_atom_site_aniso_U_12
Cu1 0.0296(5) 0.0348(6) 0.0355(5) -0.0042(5) -0.0053(4) -0.0035(5)
Cu2 0.0309(5) 0.0323(6) 0.0438(6) -0.0062(5) -0.0071(5) -0.0068(5)
Cu3 0.0279(5) 0.0298(6) 0.0362(5) -0.0017(4) -0.0099(4) -0.0044(4)
Cu4 0.0299(5) 0.0293(6) 0.0305(5) -0.0004(4) -0.0057(4) -0.0031(4)
Cu5 0.0366(5) 0.0320(6) 0.0331(5) 0.0008(4) -0.0089(4) -0.0123(5)
Cu6 0.0247(5) 0.0359(6) 0.0382(5) -0.0004(5) -0.0089(4) -0.0092(4)
Cu7 0.0249(4) 0.0294(5) 0.0343(5) -0.0020(4) -0.0077(4) -0.0075(4)
Cu8 0.0265(5) 0.0261(5) 0.0319(5) -0.0001(4) -0.0044(4) -0.0057(4)
As1 0.0326(4) 0.0357(5) 0.0318(4) 0.0003(4) -0.0054(4) -0.0082(4)
As2 0.0265(4) 0.0292(5) 0.0323(4) -0.0006(4) -0.0047(3) -0.0061(4)
As3 0.0273(4) 0.0296(5) 0.0341(4) -0.0036(4) -0.0068(3) -0.0043(4)
As4 0.0235(4) 0.0266(4) 0.0326(4) 0.0010(3) -0.0085(3) -0.0065(3)
As5 0.0281(4) 0.0256(4) 0.0390(4) 0.0025(4) -0.0124(4) -0.0071(3)
As6 0.0257(4) 0.0309(5) 0.0346(4) 0.0012(4) -0.0089(3) -0.0091(4)
Se1 0.0334(4) 0.0304(5) 0.0356(4) 0.0027(4) -0.0070(4) -0.0071(4)
Se2 0.0291(4) 0.0305(5) 0.0318(4) -0.0009(3) -0.0049(3) -0.0072(4)
Se3 0.0268(4) 0.0306(5) 0.0350(4) -0.0033(4) -0.0077(3) -0.0056(3)
Se4 0.0293(4) 0.0300(5) 0.0359(4) -0.0039(4) -0.0096(3) -0.0022(3)
Se5 0.0254(4) 0.0286(4) 0.0334(4) 0.0011(3) -0.0092(3) -0.0084(3)
Se6 0.0268(4) 0.0273(4) 0.0401(4) -0.0026(4) -0.0111(3) -0.0050(3)
Se7 0.0271(4) 0.0351(5) 0.0335(4) -0.0020(4) -0.0071(3) -0.0107(4)
Se8 0.0229(3) 0.0253(4) 0.0345(4) 0.0002(3) -0.0072(3) -0.0065(3)
P1 0.0279(10) 0.0275(11) 0.0401(12) -0.0022(10) -0.0054(9) -0.0041(9)
P2 0.0278(10) 0.0287(11) 0.0347(11) -0.0029(9) -0.0033(9) -0.0062(9)
P3 0.0292(10) 0.0297(12) 0.0307(10) 0.0003(9) -0.0065(9) -0.0063(9)
P4 0.0257(9) 0.0280(11) 0.0379(11) -0.0032(9) -0.0085(9) -0.0032(9)
P5 0.0273(10) 0.0302(11) 0.0300(10) -0.0029(9) -0.0048(8) -0.0069(9)
P6 0.0273(10) 0.0276(11) 0.0306(10) 0.0033(9) -0.0069(9) -0.0058(9)
P7 0.0256(9) 0.0291(11) 0.0308(10) -0.0028(9) -0.0046(8) -0.0071(9)
P8 0.0279(10) 0.0265(11) 0.0348(11) -0.0007(9) -0.0048(9) -0.0071(9)
C1 0.044(5) 0.028(5) 0.041(5) 0.002(4) -0.008(4) -0.008(4)
C2 0.034(5) 0.035(6) 0.090(8) -0.012(6) 0.000(5) -0.006(4)
C3 0.041(6) 0.053(7) 0.138(13) -0.027(8) 0.003(7) -0.019(6)
C4 0.058(6) 0.039(6) 0.088(8) -0.007(6) -0.018(6) -0.020(5)
C5 0.066(7) 0.042(6) 0.086(9) -0.018(6) -0.005(7) -0.012(6)
C6 0.057(7) 0.044(6) 0.110(10) -0.036(7) 0.012(7) -0.026(6)
C7 0.035(4) 0.025(5) 0.052(5) -0.005(4) -0.010(4) -0.002(4)
C8 0.030(4) 0.042(6) 0.052(6) -0.009(5) -0.006(4) 0.004(4)
C9 0.045(5) 0.052(7) 0.056(6) -0.012(5) -0.020(5) 0.000(5)
C10 0.033(4) 0.046(6) 0.062(6) -0.017(5) -0.015(5) 0.000(4)
C11 0.027(4) 0.044(6) 0.058(6) -0.012(5) -0.005(4) -0.007(4)
C12 0.034(4) 0.033(5) 0.055(6) -0.011(4) -0.009(4) -0.008(4)
C13 0.035(4) 0.036(5) 0.040(5) -0.002(4) -0.009(4) -0.014(4)
C14 0.051(6) 0.084(10) 0.104(10) -0.042(8) -0.017(7) -0.023(7)
C15 0.083(11) 0.169(19) 0.175(19) -0.107(16) 0.012(12) -0.075(12)
C16 0.125(13) 0.100(12) 0.089(10) -0.030(9) -0.014(10) -0.074(11)
C17 0.087(9) 0.053(7) 0.091(9) -0.035(7) -0.017(8) -0.021(7)
C18 0.056(6) 0.068(8) 0.062(7) -0.028(6) -0.010(6) -0.018(6)
C25 0.033(4) 0.029(4) 0.041(5) -0.007(4) 0.001(4) -0.013(4)
C26 0.032(4) 0.024(4) 0.041(5) -0.003(4) -0.011(4) 0.000(4)
C27 0.057(6) 0.042(6) 0.035(5) 0.000(4) -0.011(4) -0.014(5)
C28 0.067(7) 0.053(7) 0.034(5) -0.003(5) -0.021(5) -0.011(6)
C29 0.050(6) 0.054(7) 0.048(6) -0.008(5) -0.027(5) -0.010(5)
C30 0.044(5) 0.051(6) 0.053(6) -0.005(5) -0.015(5) -0.016(5)
C31 0.038(4) 0.039(5) 0.039(5) -0.002(4) -0.013(4) -0.010(4)
C32 0.033(4) 0.028(5) 0.036(4) 0.000(4) -0.012(4) -0.010(4)
C33 0.032(4) 0.030(5) 0.047(5) 0.010(4) -0.016(4) -0.004(4)
C34 0.044(5) 0.042(6) 0.046(5) 0.003(4) -0.011(4) -0.020(5)
C35 0.047(5) 0.043(6) 0.041(5) -0.001(4) -0.001(4) -0.022(5)
C36 0.030(4) 0.035(5) 0.049(5) 0.001(4) -0.004(4) -0.006(4)
C37 0.030(4) 0.029(5) 0.039(5) -0.003(4) -0.004(4) -0.004(4)
C38 0.028(4) 0.032(5) 0.042(5) -0.012(4) -0.002(4) -0.009(4)
C39 0.025(4) 0.044(6) 0.043(5) -0.003(4) -0.013(4) -0.008(4)
C40 0.031(4) 0.047(6) 0.068(7) -0.016(5) -0.014(5) -0.006(4)
C41 0.032(4) 0.050(6) 0.059(6) -0.022(5) -0.003(4) -0.006(4)
C42 0.033(5) 0.058(7) 0.058(6) -0.025(5) -0.007(4) -0.011(5)
C43 0.033(4) 0.043(5) 0.039(5) -0.013(4) -0.003(4) -0.010(4)
C44 0.029(4) 0.030(5) 0.042(5) -0.009(4) -0.007(4) -0.005(4)
C45 0.046(5) 0.036(6) 0.063(6) 0.005(5) -0.018(5) -0.016(5)
C46 0.056(6) 0.032(6) 0.070(7) 0.005(5) -0.029(6) -0.006(5)
C47 0.059(6) 0.037(6) 0.057(6) -0.009(5) -0.002(5) -0.019(5)
C48 0.034(4) 0.037(5) 0.048(5) 0.000(4) 0.004(4) -0.011(4)
C49 0.033(4) 0.044(5) 0.029(4) -0.004(4) -0.002(4) -0.012(4)
C50 0.032(4) 0.029(5) 0.035(4) 0.000(4) -0.014(4) -0.006(4)
C51 0.039(5) 0.040(5) 0.034(4) 0.006(4) -0.007(4) -0.013(4)
C52 0.050(5) 0.043(6) 0.041(5) 0.011(4) -0.018(4) -0.019(5)
C53 0.071(7) 0.045(6) 0.059(6) 0.013(5) -0.028(6) -0.027(6)
C54 0.081(8) 0.062(8) 0.065(7) 0.031(6) -0.041(7) -0.044(7)
C55 0.042(5) 0.062(8) 0.067(7) 0.019(6) -0.021(5) -0.017(6)
C56 0.051(6) 0.051(7) 0.050(6) 0.010(5) -0.016(5) -0.018(5)
C57 0.037(4) 0.037(5) 0.028(4) 0.004(4) -0.006(4) -0.008(4)
C58 0.036(5) 0.048(6) 0.041(5) -0.001(4) -0.007(4) -0.014(4)
C59 0.038(5) 0.055(7) 0.049(6) -0.001(5) -0.011(4) -0.017(5)
C60 0.028(4) 0.061(7) 0.066(7) -0.004(6) -0.005(5) -0.013(5)
C61 0.047(5) 0.051(6) 0.051(6) -0.010(5) -0.005(5) -0.013(5)
C62 0.039(5) 0.050(6) 0.037(5) 0.002(4) -0.008(4) -0.014(5)
C63 0.031(4) 0.037(5) 0.044(5) -0.005(4) -0.008(4) -0.014(4)
C64 0.035(5) 0.040(6) 0.054(6) -0.008(5) -0.010(4) -0.004(4)
C65 0.035(5) 0.047(6) 0.047(5) -0.008(5) -0.002(4) 0.001(4)
C66 0.043(5) 0.066(7) 0.043(5) -0.009(5) 0.006(5) -0.023(5)
C67 0.047(5) 0.044(6) 0.040(5) 0.002(4) -0.011(4) -0.006(5)
C68 0.032(4) 0.046(6) 0.041(5) -0.010(4) -0.005(4) -0.009(4)
C69 0.028(4) 0.029(5) 0.042(5) -0.006(4) -0.010(4) -0.002(4)
C70 0.031(4) 0.041(6) 0.053(6) -0.011(5) -0.015(4) 0.000(4)
C71 0.027(4) 0.056(7) 0.076(7) -0.032(6) -0.009(5) -0.004(4)
C72 0.029(5) 0.064(7) 0.080(8) -0.035(6) 0.008(5) -0.016(5)
C73 0.045(5) 0.057(7) 0.052(6) -0.014(5) 0.005(5) -0.027(5)
C74 0.033(4) 0.043(5) 0.044(5) -0.011(4) -0.004(4) -0.015(4)
C75 0.024(4) 0.034(5) 0.038(4) -0.003(4) -0.003(3) -0.007(4)
C76 0.048(5) 0.041(6) 0.047(5) -0.007(4) -0.014(5) -0.012(5)
C77 0.055(6) 0.064(7) 0.045(5) -0.010(5) -0.022(5) -0.019(6)
C78 0.046(5) 0.056(7) 0.050(6) -0.022(5) -0.007(5) -0.012(5)
C79 0.042(5) 0.039(6) 0.058(6) -0.014(5) -0.005(5) -0.014(5)
C80 0.035(4) 0.042(6) 0.046(5) -0.006(4) -0.006(4) -0.010(4)
C81 0.027(4) 0.024(4) 0.034(4) 0.001(3) -0.005(3) -0.004(3)
C82 0.033(4) 0.029(5) 0.033(4) 0.000(4) -0.007(4) -0.006(4)
C83 0.033(4) 0.036(5) 0.044(5) -0.001(4) -0.011(4) -0.011(4)
C84 0.034(4) 0.037(5) 0.042(5) -0.005(4) -0.003(4) -0.008(4)
C85 0.030(4) 0.038(5) 0.043(5) -0.006(4) -0.002(4) -0.007(4)
C86 0.031(4) 0.037(5) 0.034(4) -0.001(4) -0.005(4) -0.010(4)
C87 0.032(4) 0.032(5) 0.038(5) -0.002(4) -0.007(4) -0.003(4)
C88 0.030(4) 0.036(6) 0.076(7) 0.008(5) -0.014(5) -0.008(4)
C89 0.042(5) 0.037(6) 0.095(9) 0.014(6) -0.020(6) -0.003(5)
C90 0.037(5) 0.031(5) 0.080(8) 0.012(5) -0.017(5) 0.000(4)
C91 0.030(5) 0.047(6) 0.076(7) 0.006(6) -0.013(5) -0.006(5)
C92 0.042(5) 0.039(6) 0.064(6) 0.008(5) -0.013(5) -0.014(5)
C93 0.027(4) 0.034(5) 0.029(4) 0.000(3) -0.006(3) -0.010(4)
C94 0.023(4) 0.043(5) 0.030(4) -0.006(4) -0.003(3) -0.007(4)
C95 0.033(4) 0.045(6) 0.038(5) -0.004(4) -0.010(4) -0.010(4)
C96 0.046(5) 0.051(6) 0.037(5) 0.015(4) -0.013(4) -0.018(5)
C97 0.038(5) 0.053(6) 0.035(5) -0.005(4) -0.009(4) -0.005(5)
C98 0.038(5) 0.052(6) 0.038(5) -0.018(4) -0.006(4) -0.008(4)
C99 0.050(5) 0.040(6) 0.040(5) -0.004(4) -0.011(4) -0.010(5)
C100 0.034(4) 0.034(5) 0.031(4) 0.002(4) -0.010(4) -0.007(4)
C101 0.033(4) 0.044(6) 0.043(5) -0.007(4) -0.006(4) -0.009(4)
C102 0.031(4) 0.040(6) 0.059(6) -0.014(5) -0.005(4) 0.001(4)
C103 0.027(4) 0.047(6) 0.050(5) -0.011(5) -0.005(4) -0.003(4)
C104 0.038(5) 0.041(6) 0.048(5) -0.003(4) -0.016(4) -0.011(4)
C105 0.037(4) 0.030(5) 0.042(5) -0.006(4) -0.015(4) -0.003(4)
C106 0.031(4) 0.042(5) 0.036(4) -0.011(4) 0.005(4) -0.017(4)
C107 0.040(5) 0.058(6) 0.037(5) 0.001(4) -0.006(4) -0.025(5)
C108 0.041(5) 0.076(8) 0.061(7) -0.007(6) -0.014(5) -0.025(6)
C109 0.049(6) 0.065(7) 0.068(7) -0.018(6) 0.001(5) -0.040(6)
C110 0.052(6) 0.038(6) 0.054(6) -0.007(5) 0.006(5) -0.023(5)
C111 0.036(5) 0.043(6) 0.053(6) -0.009(5) 0.000(4) -0.011(4)
C112 0.030(4) 0.023(4) 0.037(4) 0.003(4) -0.004(4) 0.002(4)
C113 0.035(4) 0.037(5) 0.055(6) -0.006(5) -0.007(4) -0.005(4)
C114 0.057(6) 0.032(6) 0.058(6) -0.007(5) -0.003(5) -0.001(5)
C115 0.054(7) 0.052(8) 0.073(8) -0.004(7) -0.018(6) 0.022(6)
C116 0.054(6) 0.060(8) 0.061(7) -0.001(6) -0.031(6) 0.011(6)
C117 0.053(6) 0.039(6) 0.053(6) 0.000(5) -0.027(5) 0.003(5)
C118 0.019(3) 0.031(5) 0.039(4) -0.004(4) -0.009(3) -0.005(3)
C119 0.026(4) 0.025(4) 0.045(5) -0.004(4) -0.012(4) 0.000(3)
C120 0.033(4) 0.042(5) 0.035(4) -0.004(4) -0.009(4) -0.005(4)
C121 0.058(6) 0.056(7) 0.040(5) -0.011(5) -0.013(5) 0.001(6)
C122 0.056(6) 0.049(7) 0.051(6) -0.008(5) -0.033(5) 0.006(5)
C123 0.065(7) 0.048(7) 0.066(7) -0.009(5) -0.041(6) -0.013(6)
C124 0.041(5) 0.040(6) 0.041(5) -0.003(4) -0.018(4) -0.009(4)
C125 0.039(5) 0.022(4) 0.059(6) -0.002(4) -0.022(4) -0.003(4)
C126 0.047(5) 0.031(5) 0.053(6) -0.005(4) -0.027(5) -0.002(4)
C127 0.046(5) 0.045(6) 0.072(7) -0.021(5) -0.031(5) -0.003(5)
C128 0.034(5) 0.046(6) 0.100(9) -0.009(6) -0.031(6) -0.011(5)
C129 0.031(5) 0.049(6) 0.077(7) -0.001(6) -0.019(5) -0.013(5)
C130 0.035(4) 0.047(6) 0.051(5) -0.011(5) -0.006(4) -0.019(4)
C131 0.032(4) 0.027(5) 0.049(5) 0.007(4) -0.019(4) -0.004(4)
C132 0.044(5) 0.035(5) 0.057(6) 0.001(5) -0.016(5) -0.007(4)
C133 0.045(6) 0.043(7) 0.100(10) 0.012(6) -0.038(6) -0.012(5)
C134 0.058(7) 0.074(10) 0.092(10) 0.027(8) -0.056(7) -0.026(7)
C135 0.077(9) 0.075(10) 0.065(8) 0.027(7) -0.036(7) -0.029(8)
C136 0.053(6) 0.051(7) 0.042(5) 0.008(5) -0.014(5) -0.017(5)

loop_
_atom_type_symbol
_atom_type_description
_atom_type_scat_dispersion_real
_atom_type_scat_dispersion_imag
_atom_type_scat_source
C C 0.0033 0.0016 'International Tables Vol C Tables 4.2.6.8 and 6.1.1.4'
H H 0.0000 0.0000 'International Tables Vol C Tables 4.2.6.8 and 6.1.1.4'
P P 0.1023 0.0942 'International Tables Vol C Tables 4.2.6.8 and 6.1.1.4'
Cl Cl 0.1484 0.1585 'International Tables Vol C Tables 4.2.6.8 and 6.1.1.4'
Cu Cu 0.3201 1.2651 'International Tables Vol C Tables 4.2.6.8 and 6.1.1.4'
As As 0.0499 2.0058 'International Tables Vol C Tables 4.2.6.8 and 6.1.1.4'
Se Se -0.0929 2.2259 'International Tables Vol C Tables 4.2.6.8 and 6.1.1.4'

loop_
_geom_angle_atom_site_label_1
_geom_angle_atom_site_label_2
_geom_angle_atom_site_label_3
_geom_angle
_geom_angle_site_symmetry_1
_geom_angle_site_symmetry_3
_geom_angle_publ_flag
P1 Cu1 Se1 113.14(8) . . ?
P1 Cu1 Se2 119.81(8) . . ?
Se1 Cu1 Se2 105.52(5) . . ?
P1 Cu1 Se3 109.05(7) . . ?
Se1 Cu1 Se3 116.44(5) . . ?
Se2 Cu1 Se3 91.47(5) . . ?
P1 Cu1 Cu2 117.28(8) . . ?
Se1 Cu1 Cu2 53.46(4) . . ?
Se2 Cu1 Cu2 122.72(5) . . ?
Se3 Cu1 Cu2 65.70(4) . . ?
P1 Cu1 Cu4 93.96(8) . . ?
Se1 Cu1 Cu4 152.43(5) . . ?
Se2 Cu1 Cu4 53.22(3) . . ?
Se3 Cu1 Cu4 54.72(4) . . ?
Cu2 Cu1 Cu4 119.12(5) . . ?
Se1 Cu2 As3 121.42(5) . 2_666 ?
Se1 Cu2 Se4 123.94(5) . . ?
As3 Cu2 Se4 108.52(5) 2_666 . ?
Se1 Cu2 Cu1 57.32(4) . . ?
As3 Cu2 Cu1 137.62(6) 2_666 . ?
Se4 Cu2 Cu1 101.21(5) . . ?
Se1 Cu2 Se3 109.47(5) . . ?
As3 Cu2 Se3 97.93(5) 2_666 . ?
Se4 Cu2 Se3 85.51(4) . . ?
Cu1 Cu2 Se3 54.55(4) . . ?
P4 Cu3 Se4 110.55(7) . 2_666 ?
P4 Cu3 As2 102.76(7) . . ?
Se4 Cu3 As2 122.87(5) 2_666 . ?
P4 Cu3 Se3 118.34(7) . . ?
Se4 Cu3 Se3 109.02(5) 2_666 . ?
As2 Cu3 Se3 92.98(4) . . ?
P2 Cu4 P3 119.57(9) . . ?
P2 Cu4 Se2 116.33(7) . . ?
P3 Cu4 Se2 110.86(7) . . ?
P2 Cu4 Se3 107.10(7) . . ?
P3 Cu4 Se3 106.41(7) . . ?
Se2 Cu4 Se3 92.32(4) . . ?
P2 Cu4 Cu1 89.36(7) . . ?
P3 Cu4 Cu1 150.56(7) . . ?
Se2 Cu4 Cu1 53.69(4) . . ?
Se3 Cu4 Cu1 55.39(4) . . ?
P5 Cu5 Se8 120.90(7) . . ?
P5 Cu5 Se6 120.61(8) . . ?
Se8 Cu5 Se6 106.98(5) . . ?
P5 Cu5 Se5 106.63(7) . . ?
Se8 Cu5 Se5 87.52(4) . . ?
Se6 Cu5 Se5 108.53(4) . . ?
P5 Cu5 Cu6 115.79(7) . . ?
Se8 Cu5 Cu6 119.94(5) . . ?
Se6 Cu5 Cu6 54.35(4) . . ?
Se5 Cu5 Cu6 58.02(3) . . ?
P5 Cu5 Cu8 93.52(7) . . ?
Se8 Cu5 Cu8 52.41(3) . . ?
Se6 Cu5 Cu8 145.38(5) . . ?
Se5 Cu5 Cu8 50.52(3) . . ?
Cu6 Cu5 Cu8 107.82(4) . . ?
Se6 Cu6 As6 114.99(5) . 2 ?
Se6 Cu6 Se7 128.94(5) . . ?
As6 Cu6 Se7 105.53(4) 2 . ?
Se6 Cu6 Se5 113.43(5) . . ?
As6 Cu6 Se5 100.95(4) 2 . ?
Se7 Cu6 Se5 86.51(4) . . ?
Se6 Cu6 Cu5 56.99(4) . . ?
As6 Cu6 Cu5 143.35(5) 2 . ?
Se7 Cu6 Cu5 104.59(5) . . ?
Se5 Cu6 Cu5 60.68(4) . . ?
P7 Cu7 Se7 110.81(6) . 2 ?
P7 Cu7 As4 106.63(7) . . ?
Se7 Cu7 As4 125.24(5) 2 . ?
P7 Cu7 Se5 116.69(7) . . ?
Se7 Cu7 Se5 105.80(5) 2 . ?
As4 Cu7 Se5 90.81(4) . . ?
P6 Cu8 P8 118.48(9) . . ?
P6 Cu8 Se5 110.33(7) . . ?
P8 Cu8 Se5 115.22(7) . . ?
P6 Cu8 Se8 109.61(7) . . ?
P8 Cu8 Se8 108.14(8) . . ?
Se5 Cu8 Se8 91.59(4) . . ?
P6 Cu8 Cu5 86.57(7) . . ?
P8 Cu8 Cu5 153.41(8) . . ?
Se5 Cu8 Cu5 57.56(3) . . ?
Se8 Cu8 Cu5 50.66(3) . . ?
C51 As1 Se1 100.91(18) . . ?
C51 As1 As2 98.0(2) . . ?
Se1 As1 As2 98.20(4) . . ?
C57 As2 Se2 105.21(17) . . ?
C57 As2 Cu3 121.14(19) . . ?
Se2 As2 Cu3 107.12(4) . . ?
C57 As2 As1 93.7(2) . . ?
Se2 As2 As1 103.12(4) . . ?
Cu3 As2 As1 124.00(5) . . ?
C63 As3 Se4 102.65(17) . . ?
C63 As3 Cu2 122.10(18) . 2_666 ?
Se4 As3 Cu2 118.02(5) . 2_666 ?
C63 As3 Se3 103.58(19) . . ?
Se4 As3 Se3 100.01(4) . . ?
Cu2 As3 Se3 107.48(5) 2_666 . ?
C119 As4 Se8 103.03(16) . . ?
C119 As4 Cu7 116.82(17) . . ?
Se8 As4 Cu7 109.54(5) . . ?
C119 As4 As5 100.73(19) . . ?
Se8 As4 As5 102.32(4) . . ?
Cu7 As4 As5 121.98(4) . . ?
C125 As5 Se6 100.59(17) . . ?
C125 As5 As4 97.74(19) . . ?
Se6 As5 As4 98.77(4) . . ?
C131 As6 Se7 103.31(18) . . ?
C131 As6 Se5 103.84(19) . . ?
Se7 As6 Se5 96.21(4) . . ?
C131 As6 Cu6 125.85(18) . 2 ?
Se7 As6 Cu6 114.15(5) . 2 ?
Se5 As6 Cu6 109.12(5) . 2 ?
Cu2 Se1 As1 97.51(5) . . ?
Cu2 Se1 Cu1 69.22(4) . . ?
As1 Se1 Cu1 102.99(5) . . ?
As2 Se2 Cu4 104.79(4) . . ?
As2 Se2 Cu1 86.52(4) . . ?
Cu4 Se2 Cu1 73.09(4) . . ?
As3 Se3 Cu3 106.10(4) . . ?
As3 Se3 Cu4 152.61(5) . . ?
Cu3 Se3 Cu4 95.76(4) . . ?
As3 Se3 Cu1 117.79(5) . . ?
Cu3 Se3 Cu1 106.00(4) . . ?
Cu4 Se3 Cu1 69.89(4) . . ?
As3 Se3 Cu2 70.56(4) . . ?
Cu3 Se3 Cu2 86.82(4) . . ?
Cu4 Se3 Cu2 128.07(4) . . ?
Cu1 Se3 Cu2 59.75(4) . . ?
As3 Se4 Cu3 90.69(4) . 2_666 ?
As3 Se4 Cu2 79.80(4) . . ?
Cu3 Se4 Cu2 103.07(5) 2_666 . ?
As6 Se5 Cu7 107.52(4) . . ?
As6 Se5 Cu8 144.76(5) . . ?
Cu7 Se5 Cu8 94.47(4) . . ?
As6 Se5 Cu6 76.08(4) . . ?
Cu7 Se5 Cu6 90.76(4) . . ?
Cu8 Se5 Cu6 132.02(4) . . ?
As6 Se5 Cu5 123.26(4) . . ?
Cu7 Se5 Cu5 108.61(4) . . ?
Cu8 Se5 Cu5 71.91(4) . . ?
Cu6 Se5 Cu5 61.30(3) . . ?
As5 Se6 Cu6 100.94(4) . . ?
As5 Se6 Cu5 103.14(5) . . ?
Cu6 Se6 Cu5 68.67(4) . . ?
As6 Se7 Cu7 93.05(4) . 2 ?
As6 Se7 Cu6 79.61(4) . . ?
Cu7 Se7 Cu6 106.05(5) 2 . ?
As4 Se8 Cu5 90.71(4) . . ?
As4 Se8 Cu8 100.66(4) . . ?
Cu5 Se8 Cu8 76.93(4) . . ?
C1 P1 C7 103.1(3) . . ?
C1 P1 C25 104.9(4) . . ?
C7 P1 C25 102.1(3) . . ?
C1 P1 Cu1 114.7(2) . . ?
C7 P1 Cu1 119.3(2) . . ?
C25 P1 Cu1 111.1(3) . . ?
C19' P2 C13 101.8(5) . . ?
C19' P2 C25 105.1(5) . . ?
C13 P2 C25 104.5(4) . . ?
C19' P2 C19 6.6(8) . . ?
C13 P2 C19 104.0(5) . . ?
C25 P2 C19 98.6(5) . . ?
C19' P2 Cu4 113.1(5) . . ?
C13 P2 Cu4 117.4(2) . . ?
C25 P2 Cu4 113.5(3) . . ?
C19 P2 Cu4 116.5(4) . . ?
C32 P3 C26 103.4(3) . . ?
C32 P3 C50 103.7(2) . . ?
C26 P3 C50 99.9(3) . . ?
C32 P3 Cu4 120.79(19) . . ?
C26 P3 Cu4 108.1(2) . . ?
C50 P3 Cu4 118.1(2) . . ?
C44 P4 C38 100.4(3) . . ?
C44 P4 C50 105.7(3) . . ?
C38 P4 C50 102.0(3) . . ?
C44 P4 Cu3 116.92(17) . . ?
C38 P4 Cu3 112.5(2) . . ?
C50 P4 Cu3 117.0(2) . . ?
C93 P5 C75 102.8(3) . . ?
C93 P5 C69 103.8(3) . . ?
C75 P5 C69 103.0(3) . . ?
C93 P5 Cu5 113.3(3) . . ?
C75 P5 Cu5 116.8(2) . . ?
C69 P5 Cu5 115.5(2) . . ?
C81 P6 C87 103.8(3) . . ?
C81 P6 C93 104.9(3) . . ?
C87 P6 C93 102.2(4) . . ?
C81 P6 Cu8 113.2(2) . . ?
C87 P6 Cu8 116.4(2) . . ?
C93 P6 Cu8 114.9(3) . . ?
C118 P7 C100 106.0(3) . . ?
C118 P7 C94 100.8(3) . . ?
C100 P7 C94 104.3(3) . . ?
C118 P7 Cu7 117.0(3) . . ?
C100 P7 Cu7 113.1(2) . . ?
C94 P7 Cu7 114.1(2) . . ?
C112 P8 C106 105.2(3) . . ?
C112 P8 C118 102.1(3) . . ?
C106 P8 C118 101.2(3) . . ?
C112 P8 Cu8 120.1(2) . . ?
C106 P8 Cu8 105.5(2) . . ?
C118 P8 Cu8 120.3(3) . . ?
C2 C1 C6 120.0 . . ?
C2 C1 P1 117.6(3) . . ?
C6 C1 P1 122.4(3) . . ?
C1 C2 C3 120.0 . . ?
C4 C3 C2 120.0 . . ?
C3 C4 C5 120.0 . . ?
C4 C5 C6 120.0 . . ?
C5 C6 C1 120.0 . . ?
C8 C7 C12 120.0 . . ?
C8 C7 P1 116.3(3) . . ?
C12 C7 P1 123.6(3) . . ?
C7 C8 C9 120.0 . . ?
C8 C9 C10 120.0 . . ?
C11 C10 C9 120.0 . . ?
C12 C11 C10 120.0 . . ?
C11 C12 C7 120.0 . . ?
C14 C13 C18 120.0 . . ?
C14 C13 P2 117.3(4) . . ?
C18 C13 P2 122.7(4) . . ?
C15 C14 C13 120.0 . . ?
C14 C15 C16 120.0 . . ?
C17 C16 C15 120.0 . . ?
C16 C17 C18 120.0 . . ?
C17 C18 C13 120.0 . . ?
C20 C19 C24 120.0 . . ?
C20 C19 P2 120.6(7) . . ?
C24 C19 P2 119.3(7) . . ?
C19 C20 C21 120.0 . . ?
C22 C21 C20 120.0 . . ?
C23 C22 C21 120.0 . . ?
C22 C23 C24 120.0 . . ?
C23 C24 C19 120.0 . . ?
C20' C19' C24' 120.0 . . ?
C20' C19' P2 121.5(8) . . ?
C24' C19' P2 118.0(8) . . ?
C21' C20' C19' 120.0 . . ?
C22' C21' C20' 120.0 . . ?
C23' C22' C21' 120.0 . . ?
C22' C23' C24' 120.0 . . ?
C23' C24' C19' 120.0 . . ?
P2 C25 P1 113.1(4) . . ?
C27 C26 C31 120.0 . . ?
C27 C26 P3 122.2(3) . . ?
C31 C26 P3 117.7(3) . . ?
C26 C27 C28 120.0 . . ?
C29 C28 C27 120.0 . . ?
C30 C29 C28 120.0 . . ?
C29 C30 C31 120.0 . . ?
C30 C31 C26 120.0 . . ?
C33 C32 C37 120.0 . . ?
C33 C32 P3 122.4(3) . . ?
C37 C32 P3 117.5(3) . . ?
C34 C33 C32 120.0 . . ?
C33 C34 C35 120.0 . . ?
C36 C35 C34 120.0 . . ?
C35 C36 C37 120.0 . . ?
C36 C37 C32 120.0 . . ?
C39 C38 C43 120.0 . . ?
C39 C38 P4 124.6(3) . . ?
C43 C38 P4 115.4(3) . . ?
C40 C39 C38 120.0 . . ?
C39 C40 C41 120.0 . . ?
C42 C41 C40 120.0 . . ?
C41 C42 C43 120.0 . . ?
C42 C43 C38 120.0 . . ?
C45 C44 C49 120.0 . . ?
C45 C44 P4 121.5(2) . . ?
C49 C44 P4 118.5(2) . . ?
C44 C45 C46 120.0 . . ?
C47 C46 C45 120.0 . . ?
C46 C47 C48 120.0 . . ?
C49 C48 C47 120.0 . . ?
C48 C49 C44 120.0 . . ?
P3 C50 P4 113.7(4) . . ?
C52 C51 C56 120.0 . . ?
C52 C51 As1 123.7(3) . . ?
C56 C51 As1 116.3(3) . . ?
C53 C52 C51 120.0 . . ?
C52 C53 C54 120.0 . . ?
C53 C54 C55 120.0 . . ?
C54 C55 C56 120.0 . . ?
C55 C56 C51 120.0 . . ?
C58 C57 C62 120.0 . . ?
C58 C57 As2 123.0(3) . . ?
C62 C57 As2 116.8(3) . . ?
C59 C58 C57 120.0 . . ?
C58 C59 C60 120.0 . . ?
C61 C60 C59 120.0 . . ?
C62 C61 C60 120.0 . . ?
C61 C62 C57 120.0 . . ?
C64 C63 C68 120.0 . . ?
C64 C63 As3 122.5(3) . . ?
C68 C63 As3 117.3(3) . . ?
C65 C64 C63 120.0 . . ?
C66 C65 C64 120.0 . . ?
C67 C66 C65 120.0 . . ?
C66 C67 C68 120.0 . . ?
C67 C68 C63 120.0 . . ?
C70 C69 C74 120.0 . . ?
C70 C69 P5 118.3(3) . . ?
C74 C69 P5 121.7(3) . . ?
C69 C70 C71 120.0 . . ?
C72 C71 C70 120.0 . . ?
C71 C72 C73 120.0 . . ?
C74 C73 C72 120.0 . . ?
C73 C74 C69 120.0 . . ?
C76 C75 C80 120.0 . . ?
C76 C75 P5 122.9(3) . . ?
C80 C75 P5 117.0(3) . . ?
C77 C76 C75 120.0 . . ?
C76 C77 C78 120.0 . . ?
C79 C78 C77 120.0 . . ?
C80 C79 C78 120.0 . . ?
C79 C80 C75 120.0 . . ?
C82 C81 C86 120.0 . . ?
C82 C81 P6 117.3(3) . . ?
C86 C81 P6 122.7(3) . . ?
C81 C82 C83 120.0 . . ?
C84 C83 C82 120.0 . . ?
C85 C84 C83 120.0 . . ?
C84 C85 C86 120.0 . . ?
C85 C86 C81 120.0 . . ?
C88 C87 C92 120.0 . . ?
C88 C87 P6 121.4(3) . . ?
C92 C87 P6 118.4(3) . . ?
C87 C88 C89 120.0 . . ?
C90 C89 C88 120.0 . . ?
C91 C90 C89 120.0 . . ?
C92 C91 C90 120.0 . . ?
C91 C92 C87 120.0 . . ?
P5 C93 P6 112.4(4) . . ?
C95 C94 C99 120.0 . . ?
C95 C94 P7 116.6(3) . . ?
C99 C94 P7 123.3(3) . . ?
C96 C95 C94 120.0 . . ?
C97 C96 C95 120.0 . . ?
C96 C97 C98 120.0 . . ?
C99 C98 C97 120.0 . . ?
C98 C99 C94 120.0 . . ?
C101 C100 C105 120.0 . . ?
C101 C100 P7 123.5(3) . . ?
C105 C100 P7 116.5(3) . . ?
C102 C101 C100 120.0 . . ?
C103 C102 C101 120.0 . . ?
C104 C103 C102 120.0 . . ?
C103 C104 C105 120.0 . . ?
C104 C105 C100 120.0 . . ?
C107 C106 C111 120.0 . . ?
C107 C106 P8 118.9(3) . . ?
C111 C106 P8 120.7(3) . . ?
C108 C107 C106 120.0 . . ?
C109 C108 C107 120.0 . . ?
C108 C109 C110 120.0 . . ?
C111 C110 C109 120.0 . . ?
C110 C111 C106 120.0 . . ?
C113 C112 C117 120.0 . . ?
C113 C112 P8 122.7(4) . . ?
C117 C112 P8 117.3(4) . . ?
C114 C113 C112 120.0 . . ?
C115 C114 C113 120.0 . . ?
C114 C115 C116 120.0 . . ?
C117 C116 C115 120.0 . . ?
C116 C117 C112 120.0 . . ?
P7 C118 P8 115.1(4) . . ?
C120 C119 C124 120.0 . . ?
C120 C119 As4 117.1(3) . . ?
C124 C119 As4 122.8(3) . . ?
C119 C120 C121 120.0 . . ?
C122 C121 C120 120.0 . . ?
C121 C122 C123 120.0 . . ?
C124 C123 C122 120.0 . . ?
C123 C124 C119 120.0 . . ?
C126 C125 C130 120.0 . . ?
C126 C125 As5 116.4(3) . . ?
C130 C125 As5 123.6(3) . . ?
C127 C126 C125 120.0 . . ?
C128 C127 C126 120.0 . . ?
C127 C128 C129 120.0 . . ?
C130 C129 C128 120.0 . . ?
C129 C130 C125 120.0 . . ?
C132 C131 C136 120.0 . . ?
C132 C131 As6 117.7(3) . . ?
C136 C131 As6 122.3(3) . . ?
C131 C132 C133 120.0 . . ?
C134 C133 C132 120.0 . . ?
C135 C134 C133 120.0 . . ?
C134 C135 C136 120.0 . . ?
C135 C136 C131 120.0 . . ?
Cl2 C137 Cl1 112.7(8) . . ?
Cl3 C138 Cl4 114.5(10) . . ?
Cl6 C139 Cl5 113.8(10) . . ?
Cl8 C140 Cl7 112.1(13) . . ?

loop_
_geom_bond_atom_site_label_1
_geom_bond_atom_site_label_2
_geom_bond_distance
_geom_bond_site_symmetry_2
_geom_bond_publ_flag
Cu1 P1 2.212(2) . ?
Cu1 Se1 2.4565(14) . ?
Cu1 Se2 2.4726(14) . ?
Cu1 Se3 2.5730(14) . ?
Cu1 Cu2 2.7285(16) . ?
Cu1 Cu4 2.9356(16) . ?
Cu2 Se1 2.3447(13) . ?
Cu2 As3 2.3860(14) 2_666 ?
Cu2 Se4 2.4468(13) . ?
Cu2 Se3 2.8787(15) . ?
Cu3 P4 2.232(3) . ?
Cu3 Se4 2.4132(14) 2_666 ?
Cu3 As2 2.4523(13) . ?
Cu3 Se3 2.4568(13) . ?
Cu4 P2 2.256(2) . ?
Cu4 P3 2.263(3) . ?
Cu4 Se2 2.4576(12) . ?
Cu4 Se3 2.5520(14) . ?
Cu5 P5 2.206(2) . ?
Cu5 Se8 2.4213(13) . ?
Cu5 Se6 2.4522(14) . ?
Cu5 Se5 2.7075(13) . ?
Cu5 Cu6 2.7239(14) . ?
Cu5 Cu8 3.0495(15) . ?
Cu6 Se6 2.3763(13) . ?
Cu6 As6 2.4072(12) 2 ?
Cu6 Se7 2.5097(14) . ?
Cu6 Se5 2.6342(14) . ?
Cu7 P7 2.241(2) . ?
Cu7 Se7 2.4133(12) 2 ?
Cu7 As4 2.4221(12) . ?
Cu7 Se5 2.4718(13) . ?
Cu8 P6 2.248(2) . ?
Cu8 P8 2.250(2) . ?
Cu8 Se5 2.4762(12) . ?
Cu8 Se8 2.4806(13) . ?
As1 C51 1.976(5) . ?
As1 Se1 2.3645(12) . ?
As1 As2 2.4887(13) . ?
As2 C57 1.963(4) . ?
As2 Se2 2.3653(12) . ?
As3 C63 1.964(4) . ?
As3 Se4 2.3407(13) . ?
As3 Cu2 2.3861(14) 2_666 ?
As3 Se3 2.3960(12) . ?
As4 C119 1.977(4) . ?
As4 Se8 2.3527(11) . ?
As4 As5 2.4870(12) . ?
As5 C125 1.977(4) . ?
As5 Se6 2.3717(13) . ?
As6 C131 1.961(5) . ?
As6 Se7 2.3388(12) . ?
As6 Se5 2.3978(11) . ?
As6 Cu6 2.4071(12) 2 ?
Se4 Cu3 2.4131(14) 2_666 ?
Se7 Cu7 2.4135(12) 2 ?
P1 C1 1.840(5) . ?
P1 C7 1.841(5) . ?
P1 C25 1.842(9) . ?
P2 C19' 1.800(11) . ?
P2 C13 1.818(5) . ?
P2 C25 1.830(10) . ?
P2 C19 1.874(9) . ?
P3 C32 1.827(4) . ?
P3 C26 1.848(5) . ?
P3 C50 1.850(7) . ?
P4 C44 1.839(4) . ?
P4 C38 1.846(4) . ?
P4 C50 1.857(6) . ?
P5 C93 1.842(9) . ?
P5 C75 1.844(5) . ?
P5 C69 1.851(4) . ?
P6 C81 1.825(4) . ?
P6 C87 1.840(5) . ?
P6 C93 1.848(8) . ?
P7 C118 1.836(8) . ?
P7 C100 1.840(4) . ?
P7 C94 1.853(5) . ?
P8 C112 1.829(5) . ?
P8 C106 1.850(4) . ?
P8 C118 1.852(9) . ?
C1 C2 1.3900 . ?
C1 C6 1.3900 . ?
C2 C3 1.3900 . ?
C3 C4 1.3900 . ?
C4 C5 1.3900 . ?
C5 C6 1.3900 . ?
C7 C8 1.3900 . ?
C7 C12 1.3900 . ?
C8 C9 1.3900 . ?
C9 C10 1.3900 . ?
C10 C11 1.3900 . ?
C11 C12 1.3900 . ?
C13 C14 1.3900 . ?
C13 C18 1.3900 . ?
C14 C15 1.3900 . ?
C15 C16 1.3900 . ?
C16 C17 1.3900 . ?
C17 C18 1.3900 . ?
C19 C20 1.3900 . ?
C19 C24 1.3900 . ?
C20 C21 1.3900 . ?
C21 C22 1.3900 . ?
C22 C23 1.3900 . ?
C23 C24 1.3900 . ?
C19' C20' 1.3900 . ?
C19' C24' 1.3900 . ?
C20' C21' 1.3900 . ?
C21' C22' 1.3900 . ?
C22' C23' 1.3900 . ?
C23' C24' 1.3900 . ?
C26 C27 1.3900 . ?
C26 C31 1.3900 . ?
C27 C28 1.3900 . ?
C28 C29 1.3900 . ?
C29 C30 1.3900 . ?
C30 C31 1.3900 . ?
C32 C33 1.3900 . ?
C32 C37 1.3900 . ?
C33 C34 1.3900 . ?
C34 C35 1.3900 . ?
C35 C36 1.3900 . ?
C36 C37 1.3900 . ?
C38 C39 1.3900 . ?
C38 C43 1.3900 . ?
C39 C40 1.3900 . ?
C40 C41 1.3900 . ?
C41 C42 1.3900 . ?
C42 C43 1.3900 . ?
C44 C45 1.3900 . ?
C44 C49 1.3900 . ?
C45 C46 1.3900 . ?
C46 C47 1.3900 . ?
C47 C48 1.3900 . ?
C48 C49 1.3900 . ?
C51 C52 1.3900 . ?
C51 C56 1.3900 . ?
C52 C53 1.3900 . ?
C53 C54 1.3900 . ?
C54 C55 1.3900 . ?
C55 C56 1.3900 . ?
C57 C58 1.3900 . ?
C57 C62 1.3900 . ?
C58 C59 1.3900 . ?
C59 C60 1.3900 . ?
C60 C61 1.3900 . ?
C61 C62 1.3900 . ?
C63 C64 1.3900 . ?
C63 C68 1.3900 . ?
C64 C65 1.3900 . ?
C65 C66 1.3900 . ?
C66 C67 1.3900 . ?
C67 C68 1.3900 . ?
C69 C70 1.3900 . ?
C69 C74 1.3900 . ?
C70 C71 1.3900 . ?
C71 C72 1.3900 . ?
C72 C73 1.3900 . ?
C73 C74 1.3900 . ?
C75 C76 1.3900 . ?
C75 C80 1.3900 . ?
C76 C77 1.3900 . ?
C77 C78 1.3900 . ?
C78 C79 1.3900 . ?
C79 C80 1.3900 . ?
C81 C82 1.3900 . ?
C81 C86 1.3900 . ?
C82 C83 1.3900 . ?
C83 C84 1.3900 . ?
C84 C85 1.3900 . ?
C85 C86 1.3900 . ?
C87 C88 1.3900 . ?
C87 C92 1.3900 . ?
C88 C89 1.3900 . ?
C89 C90 1.3900 . ?
C90 C91 1.3900 . ?
C91 C92 1.3900 . ?
C94 C95 1.3900 . ?
C94 C99 1.3900 . ?
C95 C96 1.3900 . ?
C96 C97 1.3900 . ?
C97 C98 1.3900 . ?
C98 C99 1.3900 . ?
C100 C101 1.3900 . ?
C100 C105 1.3900 . ?
C101 C102 1.3900 . ?
C102 C103 1.3900 . ?
C103 C104 1.3900 . ?
C104 C105 1.3900 . ?
C106 C107 1.3900 . ?
C106 C111 1.3900 . ?
C107 C108 1.3900 . ?
C108 C109 1.3900 . ?
C109 C110 1.3900 . ?
C110 C111 1.3900 . ?
C112 C113 1.3900 . ?
C112 C117 1.3900 . ?
C113 C114 1.3900 . ?
C114 C115 1.3900 . ?
C115 C116 1.3900 . ?
C116 C117 1.3900 . ?
C119 C120 1.3900 . ?
C119 C124 1.3900 . ?
C120 C121 1.3900 . ?
C121 C122 1.3900 . ?
C122 C123 1.3900 . ?
C123 C124 1.3900 . ?
C125 C126 1.3900 . ?
C125 C130 1.3900 . ?
C126 C127 1.3900 . ?
C127 C128 1.3900 . ?
C128 C129 1.3900 . ?
C129 C130 1.3900 . ?
C131 C132 1.3900 . ?
C131 C136 1.3900 . ?
C132 C133 1.3900 . ?
C133 C134 1.3900 . ?
C134 C135 1.3900 . ?
C135 C136 1.3900 . ?
C137 Cl2 1.725(16) . ?
C137 Cl1 1.758(14) . ?
C138 Cl3 1.693(16) . ?
C138 Cl4 1.747(17) . ?
C139 Cl6 1.759(18) . ?
C139 Cl5 1.766(18) . ?
C140 Cl8 1.68(2) . ?
C140 Cl7 1.75(2) . ?
